data_7009927
loop_
_publ_author_name
'Nagao, Shoken'
'Seino, Hidetake'
'Okada, Tomohiko'
'Mizobe, Yasushi'
'Hidai, Masanobu'

_publ_section_title
;
 Syntheses of diiridium complexes with two bridging tetrachalcogenide
 ligands [{Ir(\h5-C5Me5)}2(\m-E4)2] (E&#x2005;=&#x2005;Se or S) and
 their reactions with alkynes forming mono- or di-nuclear
 dichalcogenolene complexes
;
_journal_issue 20
_journal_name_full 'Journal of the Chemical Society, Dalton Transactions'
_journal_page_first 3546
_journal_paper_doi 10.1039/b004404k
_journal_year 2000
_chemical_formula_moiety 'C26 H36 Ir2 O4 Se6 '
_chemical_formula_sum 'C26 H36 Ir2 O4 Se6'
_chemical_formula_weight 1270.77
_space_group_IT_number 2
_symmetry_cell_setting triclinic
_symmetry_Int_Tables_number 2
_symmetry_space_group_name_Hall '-P 1'
_symmetry_space_group_name_H-M 'P -1'
_audit_creation_date 'Fri Jun  2 15:19:34 2000'
_audit_creation_method 'from TEXRAY.INF file'
_cell_angle_alpha 100.92(1)
_cell_angle_beta 94.12(1)
_cell_angle_gamma 113.82(1)
_cell_formula_units_Z 2
_cell_length_a 9.523(1)
_cell_length_b 11.119(1)
_cell_length_c 17.255(3)
_cell_measurement_reflns_used 25
_cell_measurement_temperature 296.2
_cell_measurement_theta_max 19.9
_cell_measurement_theta_min 18.7
_cell_volume 1618.6(4)
_computing_cell_refinement 'Rigaku/AFC Diffractometer Control'
_computing_data_collection 'Rigaku/AFC Diffractometer Control'
_computing_data_reduction teXsan
_computing_publication_material teXsan
_computing_structure_refinement teXsan
_computing_structure_solution 'DIRDIF92 (PATTY)'
_diffrn_ambient_temperature 296.2
_diffrn_measurement_device_type 'Rigaku AFC7R'
_diffrn_measurement_method \w-2\q
_diffrn_orient_matrix_UB_11 -0.05453
_diffrn_orient_matrix_UB_12 -0.09138
_diffrn_orient_matrix_UB_13 0.01106
_diffrn_orient_matrix_UB_21 -0.09572
_diffrn_orient_matrix_UB_22 -0.01630
_diffrn_orient_matrix_UB_23 -0.03643
_diffrn_orient_matrix_UB_31 0.03754
_diffrn_orient_matrix_UB_32 -0.04046
_diffrn_orient_matrix_UB_33 -0.04617
_diffrn_radiation_detector 'scintillation counter'
_diffrn_radiation_monochromator graphite
_diffrn_radiation_source 'Rigaku rotating anode'
_diffrn_radiation_type 'Mo K\a'
_diffrn_radiation_wavelength 0.7107
_diffrn_reflns_av_R_equivalents 0.022
_diffrn_reflns_av_sigmaI/netI 0.070
_diffrn_reflns_limit_h_max 12
_diffrn_reflns_limit_h_min 0
_diffrn_reflns_limit_k_max 13
_diffrn_reflns_limit_k_min -14
_diffrn_reflns_limit_l_max 22
_diffrn_reflns_limit_l_min -22
_diffrn_reflns_number 7882
_diffrn_reflns_reduction_process 'Lp corrections applied'
_diffrn_reflns_theta_max 27.48
_diffrn_reflns_theta_min 2.63
_diffrn_standards_decay_% -1.33
_diffrn_standards_interval_count 150
_diffrn_standards_number 3
_exptl_absorpt_coefficient_mu 15.014
_exptl_absorpt_correction_T_max 0.998
_exptl_absorpt_correction_T_min 0.469
_exptl_absorpt_correction_type psi-scan
_exptl_absorpt_process_details '(North, Phillips & Mathews, 1968)'
_exptl_crystal_colour brown
_exptl_crystal_density_diffrn 2.607
_exptl_crystal_density_method 'not measured'
_exptl_crystal_description plate
_exptl_crystal_F_000 1164.00
_exptl_crystal_size_max 0.600
_exptl_crystal_size_mid 0.300
_exptl_crystal_size_min 0.050
_refine_diff_density_max 3.29
_refine_diff_density_min -4.38
_refine_ls_extinction_coef 0.0000(2)
_refine_ls_extinction_method 'Zachariasen(1967) type 2 Gaussian isotropic'
_refine_ls_goodness_of_fit_ref 2.024
_refine_ls_hydrogen_treatment noref
_refine_ls_matrix_type full
_refine_ls_number_constraints 0
_refine_ls_number_parameters 353
_refine_ls_number_reflns 4828
_refine_ls_number_restraints 0
_refine_ls_R_factor_all 0.0520
_refine_ls_R_factor_gt 0.0520
_refine_ls_shift/su_max 0.0320
_refine_ls_shift/su_mean 0.0030
_refine_ls_structure_factor_coef F
_refine_ls_weighting_details 'w = 1/[\s^2^(Fo) + 0.00014|Fo|^2^]'
_refine_ls_weighting_scheme calc
_refine_ls_wR_factor_gt 0.0555
_refine_ls_wR_factor_ref 0.0555
_reflns_number_gt 4828
_reflns_number_total 7432
_reflns_threshold_expression >3.0sigma(I)
_cod_data_source_file b004404k.txt
_cod_data_source_block '[(Cp*Ir)2(Se4){Se2C2(COOMe)2}]_(6)'
_cod_depositor_comments
;
The following automatic conversions were performed:
'_reflns_observed_expression' tag replaced with
'_reflns_threshold_expression' tag as specified in the replacement
file
'cod-tools/trunk/perl-scripts/inputs/replacement_tags.lst'.

'_atom_site_calc_flags'
tag replaced with '_atom_site_calc_flag' tag as specified in the
replacement file
'cod-tools/trunk/perl-scripts/inputs/replacement_tags.lst'.

'_atom_type_scat_imag'
tag replaced with '_atom_type_scat_dispersion_imag' tag as specified
in the replacement file
'cod-tools/trunk/perl-scripts/inputs/replacement_tags.lst'.

Automatic conversion script
Id: cif_correct_tags 3137 2015-03-23 15:08:43Z antanas 
;
_cod_original_cell_volume 1618.6(5)
_cod_original_sg_symbol_H-M 'P -1         '
_cod_original_formula_sum 'C26 H36 Ir2 O4 Se6 '
_cod_database_code 7009927

loop_
_symmetry_equiv_pos_as_xyz
x,y,z
-x,-y,-z

loop_
_atom_site_label
_atom_site_type_symbol
_atom_site_fract_x
_atom_site_fract_y
_atom_site_fract_z
_atom_site_U_iso_or_equiv
_atom_site_adp_type
_atom_site_occupancy
_atom_site_calc_flag
_atom_site_refinement_flags
_atom_site_disorder_assembly
_atom_site_disorder_group
Ir(1) Ir -0.13699(7) 0.09273(5) 0.26404(3) 0.0339(2) Uani 1.00 d . . .
Ir(2) Ir 0.12603(6) 0.46171(5) 0.29235(3) 0.0290(1) Uani 1.00 d . . .
Se(1) Se -0.0442(2) 0.3064(1) 0.36779(9) 0.0349(4) Uani 1.00 d . . .
Se(2) Se 0.1158(2) 0.2899(2) 0.4773(1) 0.0599(5) Uani 1.00 d . . .
Se(3) Se 0.1194(2) 0.0806(2) 0.4273(1) 0.0630(6) Uani 1.00 d . . .
Se(4) Se 0.1123(2) 0.0769(2) 0.2920(1) 0.0506(5) Uani 1.00 d . . .
Se(5) Se 0.0293(2) 0.2509(1) 0.18707(8) 0.0329(4) Uani 1.00 d . . .
Se(6) Se -0.1178(2) 0.4762(2) 0.24625(9) 0.0429(5) Uani 1.00 d . . .
O(1) O -0.100(2) 0.110(1) 0.0151(6) 0.070(4) Uani 1.00 d . . .
O(2) O -0.220(1) 0.229(1) -0.0224(6) 0.056(4) Uani 1.00 d . . .
O(3) O -0.259(2) 0.477(2) 0.0548(10) 0.084(6) Uani 1.00 d . . .
O(4) O -0.432(2) 0.305(2) 0.0860(8) 0.083(5) Uani 1.00 d . . .
C(1) C -0.110(2) 0.283(1) 0.1122(8) 0.036(4) Uani 1.00 d . . .
C(2) C -0.171(2) 0.369(2) 0.1400(9) 0.041(4) Uani 1.00 d . . .
C(3) C -0.150(2) 0.209(2) 0.0304(9) 0.044(5) Uani 1.00 d . . .
C(4) C -0.146(3) 0.026(2) -0.067(1) 0.093(9) Uani 1.00 d . . .
C(5) C -0.297(2) 0.380(2) 0.092(1) 0.059(6) Uani 1.00 d . . .
C(6a) C -0.119(5) 0.544(3) 0.044(2) 0.08(1) Uani 0.60 d P . .
C(6b) C -0.358(10) 0.501(7) 0.006(3) 0.15(3) Uani 0.40 d P . .
C(7) C -0.389(2) 0.033(2) 0.258(1) 0.053(5) Uani 1.00 d . . .
C(8) C -0.337(2) -0.025(1) 0.3155(10) 0.043(4) Uani 1.00 d . . .
C(9) C -0.281(2) -0.118(1) 0.2720(10) 0.048(5) Uani 1.00 d . . .
C(10) C -0.293(2) -0.112(2) 0.1913(10) 0.067(6) Uani 1.00 d . . .
C(11) C -0.363(2) -0.021(2) 0.1819(10) 0.055(5) Uani 1.00 d . . .
C(12) C -0.467(2) 0.127(2) 0.278(2) 0.101(9) Uani 1.00 d . . .
C(13) C -0.350(2) 0.001(2) 0.404(1) 0.076(6) Uani 1.00 d . . .
C(14) C -0.228(2) -0.204(2) 0.312(1) 0.073(7) Uani 1.00 d . . .
C(15) C -0.261(3) -0.199(2) 0.126(1) 0.111(9) Uani 1.00 d . . .
C(16) C -0.419(3) -0.003(2) 0.106(1) 0.106(8) Uani 1.00 d . . .
C(17) C 0.358(2) 0.543(2) 0.260(1) 0.050(5) Uani 1.00 d . . .
C(18) C 0.290(2) 0.638(2) 0.257(1) 0.068(6) Uani 1.00 d . . .
C(19) C 0.262(2) 0.684(1) 0.3361(9) 0.034(4) Uani 1.00 d . . .
C(20) C 0.319(1) 0.617(1) 0.3859(7) 0.028(3) Uani 1.00 d . . .
C(21) C 0.374(2) 0.531(1) 0.3400(9) 0.036(4) Uani 1.00 d . . .
C(22) C 0.412(2) 0.480(2) 0.192(1) 0.077(7) Uani 1.00 d . . .
C(23) C 0.261(2) 0.693(2) 0.187(1) 0.081(7) Uani 1.00 d . . .
C(24) C 0.202(2) 0.786(2) 0.360(1) 0.066(6) Uani 1.00 d . . .
C(25) C 0.326(2) 0.644(2) 0.475(1) 0.058(5) Uani 1.00 d . . .
C(26) C 0.457(2) 0.456(2) 0.371(1) 0.069(7) Uani 1.00 d . . .
H(1) H -0.2559 -0.0189 -0.0796 0.1122 Uiso 1.00 calc . . .
H(2) H -0.1059 0.0807 -0.1031 0.1122 Uiso 1.00 calc . . .
H(3) H -0.1048 -0.0400 -0.0708 0.1122 Uiso 1.00 calc . . .
H(4a) H -0.0490 0.5286 0.0782 0.1009 Uiso 0.60 calc . . .
H(4b) H -0.3322 0.5948 0.0175 0.1773 Uiso 0.40 calc . . .
H(5a) H -0.1107 0.5142 -0.0103 0.1009 Uiso 0.60 calc . . .
H(5b) H -0.3510 0.4703 -0.0482 0.1773 Uiso 0.40 calc . . .
H(6a) H -0.0952 0.6376 0.0552 0.1009 Uiso 0.60 calc . . .
H(6b) H -0.4618 0.4528 0.0147 0.1773 Uiso 0.40 calc . . .
H(7) H -0.4004 0.2046 0.3189 0.1210 Uiso 1.00 calc . . .
H(8) H -0.4877 0.1556 0.2314 0.1210 Uiso 1.00 calc . . .
H(9) H -0.5621 0.0813 0.2959 0.1210 Uiso 1.00 calc . . .
H(10) H -0.3102 -0.0509 0.4288 0.0918 Uiso 1.00 calc . . .
H(11) H -0.2913 0.0943 0.4285 0.0918 Uiso 1.00 calc . . .
H(12) H -0.4558 -0.0251 0.4095 0.0918 Uiso 1.00 calc . . .
H(13) H -0.3126 -0.2641 0.3321 0.0874 Uiso 1.00 calc . . .
H(14) H -0.1921 -0.2549 0.2749 0.0874 Uiso 1.00 calc . . .
H(15) H -0.1459 -0.1478 0.3555 0.0874 Uiso 1.00 calc . . .
H(16) H -0.3254 -0.2917 0.1241 0.1331 Uiso 1.00 calc . . .
H(17) H -0.2832 -0.1800 0.0766 0.1331 Uiso 1.00 calc . . .
H(18) H -0.1550 -0.1833 0.1358 0.1331 Uiso 1.00 calc . . .
H(19) H -0.4565 0.0649 0.1163 0.1273 Uiso 1.00 calc . . .
H(20) H -0.3367 0.0235 0.0763 0.1273 Uiso 1.00 calc . . .
H(21) H -0.5014 -0.0860 0.0768 0.1273 Uiso 1.00 calc . . .
H(22) H 0.3599 0.3840 0.1822 0.0928 Uiso 1.00 calc . . .
H(23) H 0.3886 0.5070 0.1452 0.0928 Uiso 1.00 calc . . .
H(24) H 0.5208 0.5081 0.2038 0.0928 Uiso 1.00 calc . . .
H(25) H 0.3214 0.7888 0.1995 0.0975 Uiso 1.00 calc . . .
H(26) H 0.2912 0.6531 0.1411 0.0975 Uiso 1.00 calc . . .
H(27) H 0.1542 0.6734 0.1756 0.0975 Uiso 1.00 calc . . .
H(28) H 0.2708 0.8699 0.3517 0.0787 Uiso 1.00 calc . . .
H(29) H 0.1020 0.7570 0.3297 0.0787 Uiso 1.00 calc . . .
H(30) H 0.1932 0.7959 0.4156 0.0787 Uiso 1.00 calc . . .
H(31) H 0.3685 0.5900 0.4956 0.0699 Uiso 1.00 calc . . .
H(32) H 0.3894 0.7366 0.4984 0.0699 Uiso 1.00 calc . . .
H(33) H 0.2237 0.6206 0.4871 0.0699 Uiso 1.00 calc . . .
H(34) H 0.4496 0.4601 0.4261 0.0831 Uiso 1.00 calc . . .
H(35) H 0.4105 0.3643 0.3417 0.0831 Uiso 1.00 calc . . .
H(36) H 0.5634 0.4966 0.3653 0.0831 Uiso 1.00 calc . . .

loop_
_atom_site_aniso_label
_atom_site_aniso_U_11
_atom_site_aniso_U_22
_atom_site_aniso_U_33
_atom_site_aniso_U_12
_atom_site_aniso_U_13
_atom_site_aniso_U_23
Ir(1) 0.0386(3) 0.0257(3) 0.0338(3) 0.0107(2) -0.0017(2) 0.0078(2)
Ir(2) 0.0336(3) 0.0263(3) 0.0260(3) 0.0119(2) 0.0023(2) 0.0065(2)
Se(1) 0.0370(8) 0.0327(7) 0.0307(8) 0.0104(6) 0.0074(6) 0.0069(6)
Se(2) 0.077(1) 0.055(1) 0.0322(9) 0.0143(9) -0.0083(8) 0.0145(8)
Se(3) 0.080(1) 0.065(1) 0.052(1) 0.034(1) -0.0022(10) 0.0297(9)
Se(4) 0.057(1) 0.058(1) 0.053(1) 0.0362(9) 0.0105(8) 0.0227(8)
Se(5) 0.0437(8) 0.0312(7) 0.0256(7) 0.0182(6) 0.0033(6) 0.0063(6)
Se(6) 0.0467(9) 0.0425(8) 0.0416(9) 0.0252(7) -0.0013(7) 0.0034(7)
O(1) 0.12(1) 0.076(9) 0.025(6) 0.058(8) -0.009(6) -0.005(6)
O(2) 0.074(8) 0.055(7) 0.033(6) 0.027(6) -0.007(6) 0.008(5)
O(3) 0.10(1) 0.08(1) 0.09(1) 0.052(10) 0.021(10) 0.034(9)
O(4) 0.057(9) 0.11(1) 0.07(1) 0.038(8) -0.007(7) -0.002(8)
C(1) 0.042(8) 0.032(7) 0.023(7) 0.011(6) -0.011(6) -0.001(6)
C(2) 0.040(9) 0.046(9) 0.038(9) 0.019(7) -0.004(7) 0.012(7)
C(3) 0.048(10) 0.046(9) 0.035(9) 0.015(8) 0.003(7) 0.016(7)
C(4) 0.15(2) 0.11(2) 0.04(1) 0.10(2) -0.01(1) -0.01(1)
C(5) 0.08(1) 0.05(1) 0.06(1) 0.03(1) 0.01(1) 0.007(9)
C(6a) 0.12(3) 0.06(2) 0.08(3) 0.04(2) -0.02(2) 0.04(2)
C(6b) 0.3(1) 0.16(6) 0.03(3) 0.18(7) -0.06(4) -0.02(3)
C(7) 0.036(9) 0.038(9) 0.08(1) 0.007(7) -0.014(8) 0.028(9)
C(8) 0.025(7) 0.042(9) 0.05(1) 0.000(6) -0.003(7) 0.022(7)
C(9) 0.07(1) 0.024(7) 0.044(10) 0.010(7) 0.008(8) 0.006(7)
C(10) 0.10(2) 0.025(8) 0.032(10) -0.006(9) 0.013(9) -0.010(7)
C(11) 0.07(1) 0.040(9) 0.031(9) 0.000(8) -0.006(8) 0.003(7)
C(12) 0.05(1) 0.08(2) 0.17(3) 0.02(1) 0.00(1) 0.07(2)
C(13) 0.05(1) 0.07(1) 0.08(1) -0.010(10) 0.02(1) 0.02(1)
C(14) 0.07(1) 0.040(10) 0.12(2) 0.024(9) 0.02(1) 0.04(1)
C(15) 0.16(3) 0.06(1) 0.09(2) 0.02(1) 0.04(2) -0.01(1)
C(16) 0.10(2) 0.08(2) 0.08(2) -0.02(1) -0.04(1) 0.03(1)
C(17) 0.046(10) 0.036(9) 0.06(1) 0.011(7) 0.007(8) 0.008(8)
C(18) 0.06(1) 0.036(9) 0.07(1) -0.016(9) 0.01(1) 0.026(9)
C(19) 0.028(7) 0.022(7) 0.048(9) 0.007(6) 0.005(6) 0.005(6)
C(20) 0.026(7) 0.030(7) 0.019(7) 0.003(6) -0.007(5) 0.006(5)
C(21) 0.028(7) 0.034(8) 0.042(9) 0.010(6) 0.004(6) 0.007(6)
C(22) 0.07(1) 0.08(1) 0.07(1) 0.02(1) 0.04(1) 0.01(1)
C(23) 0.10(2) 0.07(1) 0.06(1) 0.01(1) -0.02(1) 0.04(1)
C(24) 0.06(1) 0.031(9) 0.10(2) 0.018(8) -0.01(1) 0.001(9)
C(25) 0.07(1) 0.05(1) 0.05(1) 0.020(9) -0.006(9) 0.007(8)
C(26) 0.05(1) 0.07(1) 0.10(2) 0.028(10) 0.01(1) 0.03(1)

loop_
_atom_type_symbol
_atom_type_description
_atom_type_scat_dispersion_real
_atom_type_scat_dispersion_imag
_atom_type_scat_source
C C 0.003 0.002
;International Tables for Crystallography

(1992, Vol. C, Tables 4.2.6.8 and 6.1.1.1)

;
H H 0.000 0.000
;International Tables for Crystallography

(1992, Vol. C, Table 6.1.1.2)

;
O O 0.011 0.006
;International Tables for Crystallography

(1992, Vol. C, Tables 4.2.6.8 and 6.1.1.1)

;
Se Se -0.093 2.226
;International Tables for Crystallography

(1992, Vol. C, Tables 4.2.6.8 and 6.1.1.1)

;
Ir Ir -1.444 7.990
;International Tables for Crystallography

(1992, Vol. C, Tables 4.2.6.8 and 6.1.1.1)

;

loop_
_geom_angle_atom_site_label_1
_geom_angle_atom_site_label_2
_geom_angle_atom_site_label_3
_geom_angle
_geom_angle_site_symmetry_1
_geom_angle_site_symmetry_2
_geom_angle_site_symmetry_3
_geom_angle_publ_flag
Se(1) Ir(1) Se(4) 91.56(6) 1_555 1_555 1_555 yes
Se(1) Ir(1) Se(5) 81.32(5) 1_555 1_555 1_555 yes
Se(1) Ir(1) C(7) 97.9(4) 1_555 1_555 1_555 yes
Se(1) Ir(1) C(8) 97.1(4) 1_555 1_555 1_555 yes
Se(1) Ir(1) C(9) 129.4(4) 1_555 1_555 1_555 yes
Se(1) Ir(1) C(10) 159.9(6) 1_555 1_555 1_555 yes
Se(1) Ir(1) C(11) 129.6(5) 1_555 1_555 1_555 yes
Se(4) Ir(1) Se(5) 78.82(6) 1_555 1_555 1_555 yes
Se(4) Ir(1) C(7) 156.8(5) 1_555 1_555 1_555 yes
Se(4) Ir(1) C(8) 119.7(5) 1_555 1_555 1_555 yes
Se(4) Ir(1) C(9) 94.0(5) 1_555 1_555 1_555 yes
Se(4) Ir(1) C(10) 103.0(6) 1_555 1_555 1_555 yes
Se(4) Ir(1) C(11) 138.8(5) 1_555 1_555 1_555 yes
Se(5) Ir(1) C(7) 123.5(5) 1_555 1_555 1_555 yes
Se(5) Ir(1) C(8) 161.4(5) 1_555 1_555 1_555 yes
Se(5) Ir(1) C(9) 149.0(4) 1_555 1_555 1_555 yes
Se(5) Ir(1) C(10) 114.8(5) 1_555 1_555 1_555 yes
Se(5) Ir(1) C(11) 103.5(5) 1_555 1_555 1_555 yes
C(7) Ir(1) C(8) 38.2(7) 1_555 1_555 1_555 yes
C(7) Ir(1) C(9) 63.7(7) 1_555 1_555 1_555 yes
C(7) Ir(1) C(10) 63.6(7) 1_555 1_555 1_555 yes
C(7) Ir(1) C(11) 37.6(7) 1_555 1_555 1_555 yes
C(8) Ir(1) C(9) 38.7(7) 1_555 1_555 1_555 yes
C(8) Ir(1) C(10) 63.7(6) 1_555 1_555 1_555 yes
C(8) Ir(1) C(11) 63.2(6) 1_555 1_555 1_555 yes
C(9) Ir(1) C(10) 37.0(6) 1_555 1_555 1_555 yes
C(9) Ir(1) C(11) 62.6(7) 1_555 1_555 1_555 yes
C(10) Ir(1) C(11) 38.0(8) 1_555 1_555 1_555 yes
Se(1) Ir(2) Se(5) 81.95(5) 1_555 1_555 1_555 yes
Se(1) Ir(2) Se(6) 82.91(6) 1_555 1_555 1_555 yes
Se(1) Ir(2) C(17) 144.2(5) 1_555 1_555 1_555 yes
Se(1) Ir(2) C(18) 164.5(5) 1_555 1_555 1_555 yes
Se(1) Ir(2) C(19) 126.1(4) 1_555 1_555 1_555 yes
Se(1) Ir(2) C(20) 104.0(3) 1_555 1_555 1_555 yes
Se(1) Ir(2) C(21) 111.2(4) 1_555 1_555 1_555 yes
Se(5) Ir(2) Se(6) 86.09(6) 1_555 1_555 1_555 yes
Se(5) Ir(2) C(17) 94.4(4) 1_555 1_555 1_555 yes
Se(5) Ir(2) C(18) 113.5(5) 1_555 1_555 1_555 yes
Se(5) Ir(2) C(19) 151.8(4) 1_555 1_555 1_555 yes
Se(5) Ir(2) C(20) 148.3(4) 1_555 1_555 1_555 yes
Se(5) Ir(2) C(21) 111.3(4) 1_555 1_555 1_555 yes
Se(6) Ir(2) C(17) 132.6(5) 1_555 1_555 1_555 yes
Se(6) Ir(2) C(18) 98.2(6) 1_555 1_555 1_555 yes
Se(6) Ir(2) C(19) 94.4(4) 1_555 1_555 1_555 yes
Se(6) Ir(2) C(20) 125.4(4) 1_555 1_555 1_555 yes
Se(6) Ir(2) C(21) 158.5(4) 1_555 1_555 1_555 yes
C(17) Ir(2) C(18) 38.9(8) 1_555 1_555 1_555 yes
C(17) Ir(2) C(19) 64.8(6) 1_555 1_555 1_555 yes
C(17) Ir(2) C(20) 62.4(5) 1_555 1_555 1_555 yes
C(17) Ir(2) C(21) 37.5(6) 1_555 1_555 1_555 yes
C(18) Ir(2) C(19) 38.5(6) 1_555 1_555 1_555 yes
C(18) Ir(2) C(20) 62.8(6) 1_555 1_555 1_555 yes
C(18) Ir(2) C(21) 63.8(7) 1_555 1_555 1_555 yes
C(19) Ir(2) C(20) 38.0(6) 1_555 1_555 1_555 yes
C(19) Ir(2) C(21) 64.2(6) 1_555 1_555 1_555 yes
C(20) Ir(2) C(21) 37.3(6) 1_555 1_555 1_555 yes
Ir(1) Se(1) Ir(2) 98.49(6) 1_555 1_555 1_555 yes
Ir(1) Se(1) Se(2) 107.44(8) 1_555 1_555 1_555 yes
Ir(2) Se(1) Se(2) 109.27(7) 1_555 1_555 1_555 yes
Se(1) Se(2) Se(3) 101.95(8) 1_555 1_555 1_555 yes
Se(2) Se(3) Se(4) 100.7(1) 1_555 1_555 1_555 yes
Ir(1) Se(4) Se(3) 99.18(10) 1_555 1_555 1_555 yes
Ir(1) Se(5) Ir(2) 98.21(5) 1_555 1_555 1_555 yes
Ir(1) Se(5) C(1) 107.6(4) 1_555 1_555 1_555 yes
Ir(2) Se(5) C(1) 100.8(4) 1_555 1_555 1_555 yes
Ir(2) Se(6) C(2) 100.9(6) 1_555 1_555 1_555 yes
C(3) O(1) C(4) 116(1) 1_555 1_555 1_555 yes
C(5) O(3) C(6a) 122(2) 1_555 1_555 1_555 yes
C(5) O(3) C(6b) 126(3) 1_555 1_555 1_555 yes
C(6a) O(3) C(6b) 109(3) 1_555 1_555 1_555 yes
Se(5) C(1) C(2) 119(1) 1_555 1_555 1_555 yes
Se(5) C(1) C(3) 119(1) 1_555 1_555 1_555 yes
C(2) C(1) C(3) 121(1) 1_555 1_555 1_555 yes
Se(6) C(2) C(1) 124(1) 1_555 1_555 1_555 yes
Se(6) C(2) C(5) 112(1) 1_555 1_555 1_555 yes
C(1) C(2) C(5) 122(1) 1_555 1_555 1_555 yes
O(1) C(3) O(2) 120(1) 1_555 1_555 1_555 yes
O(1) C(3) C(1) 113(1) 1_555 1_555 1_555 yes
O(2) C(3) C(1) 125(1) 1_555 1_555 1_555 yes
O(1) C(4) H(1) 109(2) 1_555 1_555 1_555 no
O(1) C(4) H(2) 109(1) 1_555 1_555 1_555 no
O(1) C(4) H(3) 109(2) 1_555 1_555 1_555 no
H(1) C(4) H(2) 109(2) 1_555 1_555 1_555 no
H(1) C(4) H(3) 109(2) 1_555 1_555 1_555 no
H(2) C(4) H(3) 109(2) 1_555 1_555 1_555 no
O(3) C(5) O(4) 118(2) 1_555 1_555 1_555 yes
O(3) C(5) C(2) 117(1) 1_555 1_555 1_555 yes
O(4) C(5) C(2) 124(1) 1_555 1_555 1_555 yes
O(3) C(6a) H(4a) 109(3) 1_555 1_555 1_555 no
O(3) C(6a) H(5a) 109(2) 1_555 1_555 1_555 no
O(3) C(6a) H(6a) 109(4) 1_555 1_555 1_555 no
H(4a) C(6a) H(5a) 109(4) 1_555 1_555 1_555 no
H(4a) C(6a) H(6a) 109(3) 1_555 1_555 1_555 no
H(5a) C(6a) H(6a) 109(3) 1_555 1_555 1_555 no
O(3) C(6b) H(4b) 109(4) 1_555 1_555 1_555 no
O(3) C(6b) H(5b) 109(8) 1_555 1_555 1_555 no
O(3) C(6b) H(6b) 109(5) 1_555 1_555 1_555 no
H(4b) C(6b) H(5b) 109(6) 1_555 1_555 1_555 no
H(4b) C(6b) H(6b) 109(9) 1_555 1_555 1_555 no
H(5b) C(6b) H(6b) 109(5) 1_555 1_555 1_555 no
Ir(1) C(7) C(8) 70.3(9) 1_555 1_555 1_555 yes
Ir(1) C(7) C(11) 71(1) 1_555 1_555 1_555 yes
Ir(1) C(7) C(12) 126(1) 1_555 1_555 1_555 yes
C(8) C(7) C(11) 107(1) 1_555 1_555 1_555 yes
C(8) C(7) C(12) 124(1) 1_555 1_555 1_555 yes
C(11) C(7) C(12) 127(2) 1_555 1_555 1_555 yes
Ir(1) C(8) C(7) 71.5(9) 1_555 1_555 1_555 yes
Ir(1) C(8) C(9) 71.8(9) 1_555 1_555 1_555 yes
Ir(1) C(8) C(13) 125.1(9) 1_555 1_555 1_555 yes
C(7) C(8) C(9) 107(1) 1_555 1_555 1_555 yes
C(7) C(8) C(13) 125(1) 1_555 1_555 1_555 yes
C(9) C(8) C(13) 127(1) 1_555 1_555 1_555 yes
Ir(1) C(9) C(8) 69.5(8) 1_555 1_555 1_555 yes
Ir(1) C(9) C(10) 70.9(9) 1_555 1_555 1_555 yes
Ir(1) C(9) C(14) 126(1) 1_555 1_555 1_555 yes
C(8) C(9) C(10) 107(1) 1_555 1_555 1_555 yes
C(8) C(9) C(14) 121(1) 1_555 1_555 1_555 yes
C(10) C(9) C(14) 130(1) 1_555 1_555 1_555 yes
Ir(1) C(10) C(9) 72.0(8) 1_555 1_555 1_555 yes
Ir(1) C(10) C(11) 71.5(8) 1_555 1_555 1_555 yes
Ir(1) C(10) C(15) 129(1) 1_555 1_555 1_555 yes
C(9) C(10) C(11) 108(1) 1_555 1_555 1_555 yes
C(9) C(10) C(15) 124(2) 1_555 1_555 1_555 yes
C(11) C(10) C(15) 126(1) 1_555 1_555 1_555 yes
Ir(1) C(11) C(7) 70.7(8) 1_555 1_555 1_555 yes
Ir(1) C(11) C(10) 70.5(9) 1_555 1_555 1_555 yes
Ir(1) C(11) C(16) 131(1) 1_555 1_555 1_555 yes
C(7) C(11) C(10) 108(1) 1_555 1_555 1_555 yes
C(7) C(11) C(16) 125(2) 1_555 1_555 1_555 yes
C(10) C(11) C(16) 125(1) 1_555 1_555 1_555 yes
C(7) C(12) H(7) 109(2) 1_555 1_555 1_555 no
C(7) C(12) H(8) 109(2) 1_555 1_555 1_555 no
C(7) C(12) H(9) 109(2) 1_555 1_555 1_555 no
H(7) C(12) H(8) 109(2) 1_555 1_555 1_555 no
H(7) C(12) H(9) 109(2) 1_555 1_555 1_555 no
H(8) C(12) H(9) 109(2) 1_555 1_555 1_555 no
C(8) C(13) H(10) 109(1) 1_555 1_555 1_555 no
C(8) C(13) H(11) 109(1) 1_555 1_555 1_555 no
C(8) C(13) H(12) 109(1) 1_555 1_555 1_555 no
H(10) C(13) H(11) 109(1) 1_555 1_555 1_555 no
H(10) C(13) H(12) 109(2) 1_555 1_555 1_555 no
H(11) C(13) H(12) 109(2) 1_555 1_555 1_555 no
C(9) C(14) H(13) 109(1) 1_555 1_555 1_555 no
C(9) C(14) H(14) 109(2) 1_555 1_555 1_555 no
C(9) C(14) H(15) 109(1) 1_555 1_555 1_555 no
H(13) C(14) H(14) 109(1) 1_555 1_555 1_555 no
H(13) C(14) H(15) 109(2) 1_555 1_555 1_555 no
H(14) C(14) H(15) 109(2) 1_555 1_555 1_555 no
C(10) C(15) H(16) 109(2) 1_555 1_555 1_555 no
C(10) C(15) H(17) 109(2) 1_555 1_555 1_555 no
C(10) C(15) H(18) 109(1) 1_555 1_555 1_555 no
H(16) C(15) H(17) 109(2) 1_555 1_555 1_555 no
H(16) C(15) H(18) 109(2) 1_555 1_555 1_555 no
H(17) C(15) H(18) 109(2) 1_555 1_555 1_555 no
C(11) C(16) H(19) 109(2) 1_555 1_555 1_555 no
C(11) C(16) H(20) 109(2) 1_555 1_555 1_555 no
C(11) C(16) H(21) 109(2) 1_555 1_555 1_555 no
H(19) C(16) H(20) 109(2) 1_555 1_555 1_555 no
H(19) C(16) H(21) 109(2) 1_555 1_555 1_555 no
H(20) C(16) H(21) 109(2) 1_555 1_555 1_555 no
Ir(2) C(17) C(18) 70(1) 1_555 1_555 1_555 yes
Ir(2) C(17) C(21) 72.2(9) 1_555 1_555 1_555 yes
Ir(2) C(17) C(22) 126.3(10) 1_555 1_555 1_555 yes
C(18) C(17) C(21) 108(1) 1_555 1_555 1_555 yes
C(18) C(17) C(22) 124(1) 1_555 1_555 1_555 yes
C(21) C(17) C(22) 127(1) 1_555 1_555 1_555 yes
Ir(2) C(18) C(17) 70.2(10) 1_555 1_555 1_555 yes
Ir(2) C(18) C(19) 71.9(9) 1_555 1_555 1_555 yes
Ir(2) C(18) C(23) 127(1) 1_555 1_555 1_555 yes
C(17) C(18) C(19) 108(1) 1_555 1_555 1_555 yes
C(17) C(18) C(23) 128(1) 1_555 1_555 1_555 yes
C(19) C(18) C(23) 122(1) 1_555 1_555 1_555 yes
Ir(2) C(19) C(18) 69.6(8) 1_555 1_555 1_555 yes
Ir(2) C(19) C(20) 71.0(7) 1_555 1_555 1_555 yes
Ir(2) C(19) C(24) 127.5(10) 1_555 1_555 1_555 yes
C(18) C(19) C(20) 104(1) 1_555 1_555 1_555 yes
C(18) C(19) C(24) 126(1) 1_555 1_555 1_555 yes
C(20) C(19) C(24) 128(1) 1_555 1_555 1_555 yes
Ir(2) C(20) C(19) 71.1(6) 1_555 1_555 1_555 yes
Ir(2) C(20) C(21) 70.8(7) 1_555 1_555 1_555 yes
Ir(2) C(20) C(25) 127.8(9) 1_555 1_555 1_555 yes
C(19) C(20) C(21) 110(1) 1_555 1_555 1_555 yes
C(19) C(20) C(25) 123(1) 1_555 1_555 1_555 yes
C(21) C(20) C(25) 125(1) 1_555 1_555 1_555 yes
Ir(2) C(21) C(17) 70.4(9) 1_555 1_555 1_555 yes
Ir(2) C(21) C(20) 71.9(8) 1_555 1_555 1_555 yes
Ir(2) C(21) C(26) 130.0(9) 1_555 1_555 1_555 yes
C(17) C(21) C(20) 107(1) 1_555 1_555 1_555 yes
C(17) C(21) C(26) 124(1) 1_555 1_555 1_555 yes
C(20) C(21) C(26) 126(1) 1_555 1_555 1_555 yes
C(17) C(22) H(22) 109(1) 1_555 1_555 1_555 no
C(17) C(22) H(23) 109(2) 1_555 1_555 1_555 no
C(17) C(22) H(24) 109(1) 1_555 1_555 1_555 no
H(22) C(22) H(23) 109(1) 1_555 1_555 1_555 no
H(22) C(22) H(24) 109(2) 1_555 1_555 1_555 no
H(23) C(22) H(24) 109(2) 1_555 1_555 1_555 no
C(18) C(23) H(25) 109(1) 1_555 1_555 1_555 no
C(18) C(23) H(26) 109(2) 1_555 1_555 1_555 no
C(18) C(23) H(27) 109(1) 1_555 1_555 1_555 no
H(25) C(23) H(26) 109(2) 1_555 1_555 1_555 no
H(25) C(23) H(27) 109(2) 1_555 1_555 1_555 no
H(26) C(23) H(27) 109(1) 1_555 1_555 1_555 no
C(19) C(24) H(28) 109(1) 1_555 1_555 1_555 no
C(19) C(24) H(29) 109(1) 1_555 1_555 1_555 no
C(19) C(24) H(30) 109(1) 1_555 1_555 1_555 no
H(28) C(24) H(29) 109(2) 1_555 1_555 1_555 no
H(28) C(24) H(30) 109(1) 1_555 1_555 1_555 no
H(29) C(24) H(30) 109(2) 1_555 1_555 1_555 no
C(20) C(25) H(31) 109(1) 1_555 1_555 1_555 no
C(20) C(25) H(32) 109(1) 1_555 1_555 1_555 no
C(20) C(25) H(33) 109(1) 1_555 1_555 1_555 no
H(31) C(25) H(32) 109(1) 1_555 1_555 1_555 no
H(31) C(25) H(33) 109(1) 1_555 1_555 1_555 no
H(32) C(25) H(33) 109(2) 1_555 1_555 1_555 no
C(21) C(26) H(34) 109(1) 1_555 1_555 1_555 no
C(21) C(26) H(35) 109(1) 1_555 1_555 1_555 no
C(21) C(26) H(36) 109(1) 1_555 1_555 1_555 no
H(34) C(26) H(35) 109(2) 1_555 1_555 1_555 no
H(34) C(26) H(36) 109(1) 1_555 1_555 1_555 no
H(35) C(26) H(36) 109(2) 1_555 1_555 1_555 no

loop_
_geom_bond_atom_site_label_1
_geom_bond_atom_site_label_2
_geom_bond_distance
_geom_bond_site_symmetry_1
_geom_bond_site_symmetry_2
_geom_bond_publ_flag
Ir(1) Se(1) 2.469(1) 1_555 1_555 yes
Ir(1) Se(4) 2.471(2) 1_555 1_555 yes
Ir(1) Se(5) 2.510(2) 1_555 1_555 yes
Ir(1) C(7) 2.20(2) 1_555 1_555 yes
Ir(1) C(8) 2.19(1) 1_555 1_555 yes
Ir(1) C(9) 2.22(1) 1_555 1_555 yes
Ir(1) C(10) 2.21(1) 1_555 1_555 yes
Ir(1) C(11) 2.22(2) 1_555 1_555 yes
Ir(2) Se(1) 2.490(2) 1_555 1_555 yes
Ir(2) Se(5) 2.458(1) 1_555 1_555 yes
Ir(2) Se(6) 2.477(2) 1_555 1_555 yes
Ir(2) C(17) 2.18(2) 1_555 1_555 yes
Ir(2) C(18) 2.19(2) 1_555 1_555 yes
Ir(2) C(19) 2.22(1) 1_555 1_555 yes
Ir(2) C(20) 2.22(1) 1_555 1_555 yes
Ir(2) C(21) 2.20(1) 1_555 1_555 yes
Se(1) Se(2) 2.423(3) 1_555 1_555 yes
Se(2) Se(3) 2.339(3) 1_555 1_555 yes
Se(3) Se(4) 2.323(3) 1_555 1_555 yes
Se(5) C(1) 1.96(2) 1_555 1_555 yes
Se(6) C(2) 1.90(1) 1_555 1_555 yes
O(1) C(3) 1.36(3) 1_555 1_555 yes
O(1) C(4) 1.47(2) 1_555 1_555 yes
O(2) C(3) 1.20(2) 1_555 1_555 yes
O(3) C(5) 1.31(3) 1_555 1_555 yes
O(3) C(6a) 1.28(4) 1_555 1_555 yes
O(3) C(6b) 1.36(9) 1_555 1_555 yes
O(4) C(5) 1.20(2) 1_555 1_555 yes
C(1) C(2) 1.34(3) 1_555 1_555 yes
C(1) C(3) 1.43(2) 1_555 1_555 yes
C(2) C(5) 1.46(3) 1_555 1_555 yes
C(7) C(8) 1.44(3) 1_555 1_555 yes
C(7) C(11) 1.42(3) 1_555 1_555 yes
C(7) C(12) 1.52(3) 1_555 1_555 yes
C(8) C(9) 1.46(3) 1_555 1_555 yes
C(8) C(13) 1.52(3) 1_555 1_555 yes
C(9) C(10) 1.41(2) 1_555 1_555 yes
C(9) C(14) 1.50(3) 1_555 1_555 yes
C(10) C(11) 1.44(3) 1_555 1_555 yes
C(10) C(15) 1.47(3) 1_555 1_555 yes
C(11) C(16) 1.45(3) 1_555 1_555 yes
C(17) C(18) 1.46(3) 1_555 1_555 yes
C(17) C(21) 1.41(2) 1_555 1_555 yes
C(17) C(22) 1.49(3) 1_555 1_555 yes
C(18) C(19) 1.45(3) 1_555 1_555 yes
C(18) C(23) 1.51(3) 1_555 1_555 yes
C(19) C(20) 1.44(2) 1_555 1_555 yes
C(19) C(24) 1.47(3) 1_555 1_555 yes
C(20) C(21) 1.41(2) 1_555 1_555 yes
C(20) C(25) 1.50(2) 1_555 1_555 yes
C(21) C(26) 1.50(3) 1_555 1_555 yes

loop_
_geom_contact_atom_site_label_1
_geom_contact_atom_site_label_2
_geom_contact_distance
_geom_contact_site_symmetry_1
_geom_contact_site_symmetry_2
_geom_contact_publ_flag
Ir(1) Ir(2) 3.756(1) 1_555 1_555 ?
